data_1515145
loop_
_publ_author_name
'Yamaguchi, Kazuya'
'Yamaguchi, Junichiro'
'Studer, Armido'
'Itami, Kenichiro'

_publ_section_title
;
 Hindered biaryls by C--H coupling: bisoxazoline-Pd catalysis leading to
 enantioselective C--H coupling
;
_journal_issue 6
_journal_name_full 'Chemical Science'
_journal_page_first 2165
_journal_paper_doi 10.1039/c2sc20277h
_journal_volume 3
_journal_year 2012
_chemical_absolute_configuration rm
_chemical_formula_sum 'C28 H29 N O S'
_chemical_formula_weight 427.58
_chemical_name_systematic
;
?
;
_space_group_IT_number 19
_symmetry_cell_setting orthorhombic
_symmetry_space_group_name_Hall 'P 2ac 2ab'
_symmetry_space_group_name_H-M 'P 21 21 21'
_atom_sites_solution_hydrogens geom
_atom_sites_solution_primary direct
_atom_sites_solution_secondary difmap
_audit_creation_method SHELXL-97
_cell_angle_alpha 90.00
_cell_angle_beta 90.00
_cell_angle_gamma 90.00
_cell_formula_units_Z 4
_cell_length_a 9.357(7)
_cell_length_b 13.439(9)
_cell_length_c 18.660(13)
_cell_measurement_reflns_used 3911
_cell_measurement_temperature 103(2)
_cell_measurement_theta_max 25.2644
_cell_measurement_theta_min 3.0315
_cell_volume 2346(3)
_computing_cell_refinement 'RIGAKU CrystalClear'
_computing_data_collection 'RIGAKU CrystalClear'
_computing_data_reduction 'RIGAKU CrystalClear'
_computing_molecular_graphics ORTEP-III
_computing_structure_refinement 'SHELXL-97 (Sheldrick, 1997)'
_computing_structure_solution SIR-97
_diffrn_ambient_temperature 103(2)
_diffrn_measured_fraction_theta_full 0.997
_diffrn_measured_fraction_theta_max 0.997
_diffrn_measurement_device_type
;
Saturn70 CCD (4x4 bin mode) with MicroMax-007
;
_diffrn_radiation_monochromator graphite
_diffrn_radiation_source 'fine-focus sealed tube'
_diffrn_radiation_type MoK\a
_diffrn_radiation_wavelength 0.71070
_diffrn_reflns_av_R_equivalents 0.1799
_diffrn_reflns_av_sigmaI/netI 0.1289
_diffrn_reflns_limit_h_max 11
_diffrn_reflns_limit_h_min -11
_diffrn_reflns_limit_k_max 15
_diffrn_reflns_limit_k_min -15
_diffrn_reflns_limit_l_max 22
_diffrn_reflns_limit_l_min -22
_diffrn_reflns_number 23359
_diffrn_reflns_theta_full 25.00
_diffrn_reflns_theta_max 25.00
_diffrn_reflns_theta_min 3.03
_exptl_absorpt_coefficient_mu 0.158
_exptl_absorpt_correction_T_max 0.9984
_exptl_absorpt_correction_T_min 0.9692
_exptl_absorpt_correction_type multi-scan
_exptl_absorpt_process_details 'Jacobson, R. (1998) Private communication'
_exptl_crystal_colour Colorless
_exptl_crystal_density_diffrn 1.210
_exptl_crystal_density_method 'not measured'
_exptl_crystal_description Platelet
_exptl_crystal_F_000 912
_exptl_crystal_size_max 0.20
_exptl_crystal_size_mid 0.10
_exptl_crystal_size_min 0.01
_refine_diff_density_max 1.352
_refine_diff_density_min -0.443
_refine_diff_density_rms 0.111
_refine_ls_abs_structure_details 'Flack H D (1983), Acta Cryst. A39, 876-881'
_refine_ls_abs_structure_Flack -0.1(2)
_refine_ls_extinction_method none
_refine_ls_goodness_of_fit_ref 1.047
_refine_ls_hydrogen_treatment constr
_refine_ls_matrix_type full
_refine_ls_number_parameters 285
_refine_ls_number_reflns 4115
_refine_ls_number_restraints 0
_refine_ls_restrained_S_all 1.047
_refine_ls_R_factor_all 0.1360
_refine_ls_R_factor_gt 0.1054
_refine_ls_shift/su_max 0.000
_refine_ls_shift/su_mean 0.000
_refine_ls_structure_factor_coef Fsqd
_refine_ls_weighting_details 'calc w=1/[\s^2^(Fo^2^)+(0.1514P)^2^+0.0000P] where P=(Fo^2^+2Fc^2^)/3'
_refine_ls_weighting_scheme calc
_refine_ls_wR_factor_gt 0.2507
_refine_ls_wR_factor_ref 0.2823
_reflns_number_gt 2857
_reflns_number_total 4115
_reflns_threshold_expression >2sigma(I)
_cod_data_source_file c2sc20277h.txt
_cod_data_source_block 6b
_cod_depositor_comments
;
The following automatic conversions were performed:

'_exptl_absorpt_correction_type' value 'Multi-scan' changed to
'multi-scan' according to
/usr/data/users/saulius/automatic-downloads/retrospective/RSC/lib/dictionaries/cif_core.dic
dictionary named 'cif_core.dic' version 2.4.2 from 2011-04-26.

Automatic conversion script
Id: cif_fix_values 2281 2013-09-26 08:29:07Z andrius 
;
_cod_original_sg_symbol_H-M P212121
_cod_database_code 1515145

loop_
_symmetry_equiv_pos_as_xyz
'x, y, z'
'-x+1/2, -y, z+1/2'
'x+1/2, -y+1/2, -z'
'-x, y+1/2, -z+1/2'

loop_
_atom_site_label
_atom_site_type_symbol
_atom_site_fract_x
_atom_site_fract_y
_atom_site_fract_z
_atom_site_U_iso_or_equiv
_atom_site_adp_type
_atom_site_occupancy
_atom_site_symmetry_multiplicity
_atom_site_calc_flag
_atom_site_refinement_flags
S1 S 0.92875(19) 0.81022(12) 0.10158(8) 0.0334(5) Uani 1 1 d .
C1 C 0.7428(7) 0.8075(4) 0.1011(3) 0.0331(15) Uani 1 1 d .
C2 C 0.6868(7) 0.8662(4) 0.1566(3) 0.0288(15) Uani 1 1 d .
C3 C 0.7960(7) 0.9147(4) 0.1969(3) 0.0285(15) Uani 1 1 d .
C4 C 0.9332(7) 0.8900(4) 0.1736(3) 0.0295(14) Uani 1 1 d .
C5 C 0.6649(7) 0.7423(5) 0.0493(4) 0.0362(16) Uani 1 1 d .
H1 H 0.6168 0.6886 0.0755 0.054 Uiso 1 1 calc R
H2 H 0.7330 0.7136 0.0152 0.054 Uiso 1 1 calc R
H3 H 0.5938 0.7818 0.0233 0.054 Uiso 1 1 calc R
C6 C 0.5290(7) 0.8781(5) 0.1720(4) 0.0405(18) Uani 1 1 d .
H4 H 0.4735 0.8543 0.1309 0.061 Uiso 1 1 calc R
H5 H 0.5074 0.9484 0.1806 0.061 Uiso 1 1 calc R
H6 H 0.5037 0.8391 0.2146 0.061 Uiso 1 1 calc R
C7 C 0.7629(7) 0.9831(5) 0.2583(3) 0.0301(15) Uani 1 1 d .
C8 C 0.7530(7) 1.0869(5) 0.2482(4) 0.0344(16) Uani 1 1 d .
C9 C 0.7229(7) 1.1487(5) 0.3087(4) 0.0398(17) Uani 1 1 d .
H7 H 0.7169 1.2188 0.3026 0.048 Uiso 1 1 calc R
C10 C 0.7022(7) 1.1077(5) 0.3760(4) 0.0392(17) Uani 1 1 d .
H8 H 0.6826 1.1508 0.4151 0.047 Uiso 1 1 calc R
C11 C 0.7091(7) 1.0058(5) 0.3882(3) 0.0341(16) Uani 1 1 d .
C12 C 0.6890(7) 0.9613(5) 0.4568(4) 0.0413(17) Uani 1 1 d .
H9 H 0.6716 1.0033 0.4968 0.050 Uiso 1 1 calc R
C13 C 0.6937(8) 0.8609(6) 0.4674(4) 0.047(2) Uani 1 1 d .
H10 H 0.6765 0.8336 0.5135 0.057 Uiso 1 1 calc R
C14 C 0.7253(8) 0.7969(5) 0.4070(4) 0.0412(17) Uani 1 1 d .
H11 H 0.7330 0.7270 0.4139 0.049 Uiso 1 1 calc R
C15 C 0.7443(7) 0.8370(5) 0.3394(4) 0.0372(16) Uani 1 1 d .
H12 H 0.7604 0.7942 0.2998 0.045 Uiso 1 1 calc R
C16 C 0.7399(6) 0.9407(5) 0.3288(3) 0.0333(16) Uani 1 1 d .
C17 C 0.7693(7) 1.1342(5) 0.1762(4) 0.0366(16) Uani 1 1 d .
H13 H 0.7831 1.0789 0.1410 0.044 Uiso 1 1 calc R
C18 C 0.6339(9) 1.1913(6) 0.1528(5) 0.055(2) Uani 1 1 d .
H14 H 0.5514 1.1465 0.1541 0.082 Uiso 1 1 calc R
H15 H 0.6469 1.2165 0.1039 0.082 Uiso 1 1 calc R
H16 H 0.6176 1.2473 0.1854 0.082 Uiso 1 1 calc R
C19 C 0.9048(8) 1.2010(5) 0.1718(4) 0.0468(18) Uani 1 1 d .
H17 H 0.8959 1.2562 0.2058 0.070 Uiso 1 1 calc R
H18 H 0.9144 1.2274 0.1231 0.070 Uiso 1 1 calc R
H19 H 0.9895 1.1614 0.1837 0.070 Uiso 1 1 calc R
C20 C 1.0778(7) 0.9181(5) 0.2010(3) 0.0303(14) Uani 1 1 d .
O1 O 1.1854(5) 0.8892(3) 0.1678(2) 0.0372(12) Uani 1 1 d .
N1 N 1.0864(6) 0.9698(4) 0.2617(3) 0.0356(14) Uani 1 1 d .
H20 H 1.0068 0.9916 0.2813 0.043 Uiso 1 1 calc R
C21 C 1.2219(7) 0.9920(5) 0.2973(4) 0.0326(16) Uani 1 1 d .
H21 H 1.2924 0.9395 0.2835 0.039 Uiso 1 1 calc R
C22 C 1.2800(8) 1.0938(6) 0.2715(4) 0.0470(19) Uani 1 1 d .
H22 H 1.2895 1.0932 0.2192 0.070 Uiso 1 1 calc R
H23 H 1.3737 1.1061 0.2933 0.070 Uiso 1 1 calc R
H24 H 1.2136 1.1467 0.2857 0.070 Uiso 1 1 calc R
C23 C 1.2062(7) 0.9905(5) 0.3783(3) 0.0320(16) Uani 1 1 d .
C24 C 1.3205(8) 0.9538(5) 0.4196(4) 0.0376(17) Uani 1 1 d .
H25 H 1.4032 0.9282 0.3965 0.045 Uiso 1 1 calc R
C25 C 1.3132(8) 0.9545(5) 0.4940(4) 0.0424(18) Uani 1 1 d .
H26 H 1.3927 0.9326 0.5214 0.051 Uiso 1 1 calc R
C26 C 1.1908(8) 0.9870(5) 0.5281(4) 0.0422(18) Uani 1 1 d .
H27 H 1.1854 0.9851 0.5790 0.051 Uiso 1 1 calc R
C27 C 1.0755(8) 1.0224(5) 0.4887(4) 0.0421(17) Uani 1 1 d .
H28 H 0.9912 1.0443 0.5123 0.050 Uiso 1 1 calc R
C28 C 1.0852(8) 1.0255(5) 0.4120(4) 0.0416(18) Uani 1 1 d .
H29 H 1.0084 1.0517 0.3846 0.050 Uiso 1 1 calc R

loop_
_atom_site_aniso_label
_atom_site_aniso_U_11
_atom_site_aniso_U_22
_atom_site_aniso_U_33
_atom_site_aniso_U_23
_atom_site_aniso_U_13
_atom_site_aniso_U_12
S1 0.0356(9) 0.0313(9) 0.0335(9) -0.0028(7) 0.0010(8) 0.0021(7)
C1 0.034(4) 0.028(3) 0.037(4) 0.007(3) 0.000(3) -0.001(3)
C2 0.037(4) 0.016(3) 0.033(4) 0.001(3) 0.002(3) -0.002(2)
C3 0.037(4) 0.022(3) 0.027(3) -0.002(3) 0.002(3) -0.001(3)
C4 0.040(4) 0.020(3) 0.028(3) -0.008(3) 0.000(3) -0.001(3)
C5 0.039(4) 0.033(4) 0.037(4) -0.005(3) 0.002(3) -0.005(3)
C6 0.037(4) 0.040(4) 0.044(5) 0.005(3) -0.001(3) 0.000(3)
C7 0.026(4) 0.033(4) 0.031(4) -0.005(3) 0.002(3) 0.003(3)
C8 0.027(4) 0.031(4) 0.045(4) -0.007(3) -0.001(3) 0.002(3)
C9 0.039(4) 0.036(4) 0.045(4) -0.003(3) -0.004(3) 0.000(3)
C10 0.039(4) 0.052(4) 0.027(4) -0.012(3) 0.001(3) 0.004(3)
C11 0.031(4) 0.042(4) 0.029(4) -0.002(3) 0.006(3) -0.005(3)
C12 0.030(4) 0.051(4) 0.043(4) -0.002(3) 0.001(3) 0.003(3)
C13 0.051(5) 0.063(5) 0.028(4) 0.006(3) -0.002(3) -0.002(4)
C14 0.053(5) 0.035(4) 0.036(4) 0.010(3) -0.009(3) 0.004(3)
C15 0.041(4) 0.039(4) 0.032(4) -0.001(3) -0.002(3) 0.001(3)
C16 0.027(4) 0.038(4) 0.035(4) -0.010(3) -0.001(3) -0.001(3)
C17 0.037(4) 0.029(4) 0.043(4) 0.005(3) -0.005(3) 0.002(3)
C18 0.057(5) 0.048(4) 0.059(5) 0.011(4) 0.007(4) 0.026(4)
C19 0.058(5) 0.052(4) 0.031(4) 0.002(4) 0.011(3) -0.002(4)
C20 0.028(4) 0.032(3) 0.031(4) 0.002(3) 0.000(3) -0.001(3)
O1 0.035(3) 0.039(3) 0.037(3) -0.004(2) 0.002(2) 0.002(2)
N1 0.027(3) 0.037(3) 0.043(4) -0.002(3) 0.001(3) 0.003(2)
C21 0.027(4) 0.036(4) 0.035(4) -0.005(3) 0.001(3) -0.001(3)
C22 0.051(5) 0.058(5) 0.032(4) 0.003(4) -0.001(3) -0.014(4)
C23 0.042(4) 0.026(3) 0.028(4) -0.002(3) -0.005(3) 0.000(3)
C24 0.034(4) 0.039(4) 0.040(4) -0.004(3) 0.000(3) -0.005(3)
C25 0.038(4) 0.052(5) 0.036(4) 0.004(3) -0.007(3) -0.003(3)
C26 0.043(5) 0.052(4) 0.032(4) -0.006(3) -0.004(3) -0.004(3)
C27 0.033(4) 0.047(4) 0.046(4) -0.009(3) 0.004(4) 0.000(3)
C28 0.049(5) 0.041(4) 0.034(4) -0.003(3) -0.008(4) 0.004(4)

loop_
_atom_type_symbol
_atom_type_description
_atom_type_scat_dispersion_real
_atom_type_scat_dispersion_imag
_atom_type_scat_source
C C 0.0033 0.0016 'International Tables Vol C Tables 4.2.6.8 and 6.1.1.4'
H H 0.0000 0.0000 'International Tables Vol C Tables 4.2.6.8 and 6.1.1.4'
N N 0.0061 0.0033 'International Tables Vol C Tables 4.2.6.8 and 6.1.1.4'
O O 0.0106 0.0060 'International Tables Vol C Tables 4.2.6.8 and 6.1.1.4'
S S 0.1246 0.1234 'International Tables Vol C Tables 4.2.6.8 and 6.1.1.4'

loop_
_geom_angle_atom_site_label_1
_geom_angle_atom_site_label_2
_geom_angle_atom_site_label_3
_geom_angle
C4 S1 C1 92.4(3)
C2 C1 C5 128.7(6)
C2 C1 S1 111.0(5)
C5 C1 S1 120.2(5)
C1 C2 C3 112.3(6)
C1 C2 C6 124.3(6)
C3 C2 C6 123.4(6)
C4 C3 C2 112.7(6)
C4 C3 C7 124.9(6)
C2 C3 C7 122.4(6)
C3 C4 C20 131.8(5)
C3 C4 S1 111.7(5)
C20 C4 S1 116.5(5)
C1 C5 H1 109.5
C1 C5 H2 109.5
H1 C5 H2 109.5
C1 C5 H3 109.5
H1 C5 H3 109.5
H2 C5 H3 109.5
C2 C6 H4 109.5
C2 C6 H5 109.5
H4 C6 H5 109.5
C2 C6 H6 109.5
H4 C6 H6 109.5
H5 C6 H6 109.5
C8 C7 C16 120.0(6)
C8 C7 C3 121.1(6)
C16 C7 C3 118.9(5)
C7 C8 C9 118.8(6)
C7 C8 C17 122.3(6)
C9 C8 C17 118.9(6)
C10 C9 C8 120.9(7)
C10 C9 H7 119.6
C8 C9 H7 119.6
C9 C10 C11 122.3(6)
C9 C10 H8 118.8
C11 C10 H8 118.8
C10 C11 C12 123.8(6)
C10 C11 C16 118.8(6)
C12 C11 C16 117.5(6)
C13 C12 C11 122.8(7)
C13 C12 H9 118.6
C11 C12 H9 118.6
C12 C13 C14 118.8(7)
C12 C13 H10 120.6
C14 C13 H10 120.6
C15 C14 C13 120.2(7)
C15 C14 H11 119.9
C13 C14 H11 119.9
C14 C15 C16 120.7(7)
C14 C15 H12 119.6
C16 C15 H12 119.6
C15 C16 C11 119.9(6)
C15 C16 C7 120.8(6)
C11 C16 C7 119.2(6)
C8 C17 C18 112.5(6)
C8 C17 C19 112.1(5)
C18 C17 C19 111.5(6)
C8 C17 H13 106.8
C18 C17 H13 106.8
C19 C17 H13 106.8
C17 C18 H14 109.5
C17 C18 H15 109.5
H14 C18 H15 109.5
C17 C18 H16 109.5
H14 C18 H16 109.5
H15 C18 H16 109.5
C17 C19 H17 109.5
C17 C19 H18 109.5
H17 C19 H18 109.5
C17 C19 H19 109.5
H17 C19 H19 109.5
H18 C19 H19 109.5
O1 C20 N1 122.4(6)
O1 C20 C4 119.0(6)
N1 C20 C4 118.5(6)
C20 N1 C21 123.1(6)
C20 N1 H20 118.5
C21 N1 H20 118.5
N1 C21 C23 111.5(5)
N1 C21 C22 110.1(6)
C23 C21 C22 110.7(5)
N1 C21 H21 108.1
C23 C21 H21 108.1
C22 C21 H21 108.1
C21 C22 H22 109.5
C21 C22 H23 109.5
H22 C22 H23 109.5
C21 C22 H24 109.5
H22 C22 H24 109.5
H23 C22 H24 109.5
C28 C23 C24 119.6(6)
C28 C23 C21 121.9(6)
C24 C23 C21 118.4(6)
C25 C24 C23 120.5(7)
C25 C24 H25 119.8
C23 C24 H25 119.8
C26 C25 C24 120.3(7)
C26 C25 H26 119.9
C24 C25 H26 119.9
C25 C26 C27 120.5(7)
C25 C26 H27 119.8
C27 C26 H27 119.8
C26 C27 C28 119.3(7)
C26 C27 H28 120.3
C28 C27 H28 120.3
C23 C28 C27 119.8(7)
C23 C28 H29 120.1
C27 C28 H29 120.1

loop_
_geom_bond_atom_site_label_1
_geom_bond_atom_site_label_2
_geom_bond_distance
S1 C4 1.720(6)
S1 C1 1.740(7)
C1 C2 1.403(9)
C1 C5 1.495(9)
C2 C3 1.427(9)
C2 C6 1.513(9)
C3 C4 1.396(9)
C3 C7 1.501(8)
C4 C20 1.494(9)
C5 H1 0.9800
C5 H2 0.9800
C5 H3 0.9800
C6 H4 0.9800
C6 H5 0.9800
C6 H6 0.9800
C7 C8 1.411(9)
C7 C16 1.449(9)
C8 C9 1.429(9)
C8 C17 1.494(9)
C9 C10 1.384(10)
C9 H7 0.9500
C10 C11 1.390(10)
C10 H8 0.9500
C11 C12 1.425(10)
C11 C16 1.442(9)
C12 C13 1.364(10)
C12 H9 0.9500
C13 C14 1.448(10)
C13 H10 0.9500
C14 C15 1.383(9)
C14 H11 0.9500
C15 C16 1.408(9)
C15 H12 0.9500
C17 C18 1.545(9)
C17 C19 1.555(9)
C17 H13 1.0000
C18 H14 0.9800
C18 H15 0.9800
C18 H16 0.9800
C19 H17 0.9800
C19 H18 0.9800
C19 H19 0.9800
C20 O1 1.244(7)
C20 N1 1.331(8)
N1 C21 1.462(8)
N1 H20 0.8800
C21 C23 1.519(9)
C21 C22 1.550(9)
C21 H21 1.0000
C22 H22 0.9800
C22 H23 0.9800
C22 H24 0.9800
C23 C28 1.378(10)
C23 C24 1.407(9)
C24 C25 1.389(9)
C24 H25 0.9500
C25 C26 1.382(10)
C25 H26 0.9500
C26 C27 1.390(10)
C26 H27 0.9500
C27 C28 1.434(9)
C27 H28 0.9500
C28 H29 0.9500

loop_
_geom_torsion_atom_site_label_1
_geom_torsion_atom_site_label_2
_geom_torsion_atom_site_label_3
_geom_torsion_atom_site_label_4
_geom_torsion
C4 S1 C1 C2 -0.9(5)
C4 S1 C1 C5 -176.7(5)
C5 C1 C2 C3 177.2(6)
S1 C1 C2 C3 1.9(7)
C5 C1 C2 C6 -3.3(11)
S1 C1 C2 C6 -178.6(5)
C1 C2 C3 C4 -2.1(8)
C6 C2 C3 C4 178.4(6)
C1 C2 C3 C7 178.9(5)
C6 C2 C3 C7 -0.6(10)
C2 C3 C4 C20 -176.8(6)
C7 C3 C4 C20 2.1(11)
C2 C3 C4 S1 1.4(7)
C7 C3 C4 S1 -179.7(5)
C1 S1 C4 C3 -0.3(5)
C1 S1 C4 C20 178.3(5)
C4 C3 C7 C8 86.6(8)
C2 C3 C7 C8 -94.6(8)
C4 C3 C7 C16 -93.9(8)
C2 C3 C7 C16 84.9(8)
C16 C7 C8 C9 1.2(9)
C3 C7 C8 C9 -179.3(6)
C16 C7 C8 C17 -177.2(6)
C3 C7 C8 C17 2.2(10)
C7 C8 C9 C10 -0.7(10)
C17 C8 C9 C10 177.8(6)
C8 C9 C10 C11 -0.2(10)
C9 C10 C11 C12 179.7(7)
C9 C10 C11 C16 0.4(10)
C10 C11 C12 C13 178.8(7)
C16 C11 C12 C13 -1.9(10)
C11 C12 C13 C14 2.2(11)
C12 C13 C14 C15 -2.7(11)
C13 C14 C15 C16 3.0(10)
C14 C15 C16 C11 -2.7(10)
C14 C15 C16 C7 178.6(6)
C10 C11 C16 C15 -178.6(6)
C12 C11 C16 C15 2.1(9)
C10 C11 C16 C7 0.2(9)
C12 C11 C16 C7 -179.2(6)
C8 C7 C16 C15 177.7(6)
C3 C7 C16 C15 -1.8(9)
C8 C7 C16 C11 -1.0(9)
C3 C7 C16 C11 179.6(6)
C7 C8 C17 C18 119.0(7)
C9 C8 C17 C18 -59.4(8)
C7 C8 C17 C19 -114.4(7)
C9 C8 C17 C19 67.2(7)
C3 C4 C20 O1 -176.6(7)
S1 C4 C20 O1 5.3(8)
C3 C4 C20 N1 6.1(10)
S1 C4 C20 N1 -172.0(5)
O1 C20 N1 C21 -4.0(10)
C4 C20 N1 C21 173.2(5)
C20 N1 C21 C23 -144.5(6)
C20 N1 C21 C22 92.3(7)
N1 C21 C23 C28 -37.2(8)
C22 C21 C23 C28 85.8(8)
N1 C21 C23 C24 143.9(6)
C22 C21 C23 C24 -93.1(7)
C28 C23 C24 C25 -1.4(10)
C21 C23 C24 C25 177.5(6)
C23 C24 C25 C26 3.1(10)
C24 C25 C26 C27 -2.2(11)
C25 C26 C27 C28 -0.4(11)
C24 C23 C28 C27 -1.2(10)
C21 C23 C28 C27 179.9(6)
C26 C27 C28 C23 2.1(11)
